data_7030365
loop_
_publ_author_name
'Yan, KaKing'
'Pindwal, Aradhana'
'Ellern, Arkady'
'Sadow, Aaron D.'

_publ_section_title
;
 Direct hydrosilylation by a zirconacycle with \b-hydrogen.
;
_journal_issue 23
_journal_name_full 'Dalton transactions (Cambridge, England : 2003)'
_journal_page_first 8644
_journal_page_last 8653
_journal_paper_doi 10.1039/c4dt00658e
_journal_volume 43
_journal_year 2014
_chemical_formula_sum 'C17 H29 N O Si2 Zr'
_chemical_formula_weight 410.81
_space_group_crystal_system monoclinic
_space_group_IT_number 14
_space_group_name_Hall '-P 2ybc'
_space_group_name_H-M_alt 'P 1 21/c 1'
_symmetry_space_group_name_Hall '-P 2ybc'
_symmetry_space_group_name_H-M 'P 1 21/c 1'
_atom_sites_solution_hydrogens mixed
_atom_sites_solution_primary direct
_atom_sites_solution_secondary difmap
_cell_angle_alpha 90
_cell_angle_beta 114.8450(10)
_cell_angle_gamma 90
_cell_formula_units_Z 4
_cell_length_a 17.1498(14)
_cell_length_b 8.7333(7)
_cell_length_c 15.0209(13)
_cell_measurement_temperature 173.(2)
_cell_volume 2041.5(3)
_computing_cell_refinement 'SAINT V7.66A (Bruker AXS, 2013)'
_computing_data_collection 'APEX2 Suite (Bruker AXS, 2013)'
_computing_data_reduction 'SAINT V7.66A (Bruker AXS, 2013)'
_computing_molecular_graphics 'XSHELL (Bruker AXS, 2007)'
_computing_publication_material 'APEX2 Suite (Bruker AXS, 2013)'
_computing_structure_refinement 'SHELXL-2013 (Sheldrick, 2013)'
_computing_structure_solution 'SHELXS-2013 (Sheldrick, 2013)'
_diffrn_ambient_temperature 173.(2)
_diffrn_measured_fraction_theta_full 1.000
_diffrn_measured_fraction_theta_max 1.000
_diffrn_measurement_device_type 'Bruker APEX-II CCD'
_diffrn_measurement_method ' full spere \w scans'
_diffrn_radiation_monochromator graphite
_diffrn_radiation_type 'MoK\a '
_diffrn_radiation_wavelength 0.71073
_diffrn_reflns_av_R_equivalents 0.0436
_diffrn_reflns_av_unetI/netI 0.0312
_diffrn_reflns_limit_h_max 21
_diffrn_reflns_limit_h_min -21
_diffrn_reflns_limit_k_max 10
_diffrn_reflns_limit_k_min -10
_diffrn_reflns_limit_l_max 18
_diffrn_reflns_limit_l_min -18
_diffrn_reflns_number 17916
_diffrn_reflns_theta_full 26.37
_diffrn_reflns_theta_max 26.37
_diffrn_reflns_theta_min 1.31
_diffrn_source 'X-ray tuve'
_diffrn_source_type 'Sealed tube'
_exptl_absorpt_coefficient_mu 0.657
_exptl_absorpt_correction_T_max 0.89
_exptl_absorpt_correction_T_min 0.85
_exptl_absorpt_correction_type multi-scan
_exptl_absorpt_process_details 'SADABS (Bruker, 2013)'
_exptl_crystal_density_diffrn 1.337
_exptl_crystal_density_method 'not measured'
_exptl_crystal_F_000 856
_exptl_crystal_size_max 0.250
_exptl_crystal_size_mid 0.220
_exptl_crystal_size_min 0.180
_refine_diff_density_max 1.386
_refine_diff_density_min -1.212
_refine_ls_extinction_method none
_refine_ls_goodness_of_fit_ref 1.027
_refine_ls_hydrogen_treatment mixed
_refine_ls_matrix_type full
_refine_ls_number_parameters 274
_refine_ls_number_reflns 4179
_refine_ls_number_restraints 379
_refine_ls_restrained_S_all 1.010
_refine_ls_R_factor_all 0.0621
_refine_ls_R_factor_gt 0.0491
_refine_ls_shift/su_max 0.001
_refine_ls_shift/su_mean 0.000
_refine_ls_structure_factor_coef Fsqd
_refine_ls_weighting_details 'w=1/[\s^2^(Fo^2^)+(0.0658P)^2^+4.1148P] where P=(Fo^2^+2Fc^2^)/3'
_refine_ls_weighting_scheme calc
_refine_ls_wR_factor_gt 0.1260
_refine_ls_wR_factor_ref 0.1345
_reflns_number_gt 3325
_reflns_number_total 4179
_reflns_threshold_expression 'I > 2\s(I)'
_cod_data_source_file c4dt00658e1.cif
_cod_data_source_block I
_cod_depositor_comments 'Adding full bibliography for 7030364--7030367.cif.'
_cod_database_code 7030365

loop_
_space_group_symop_operation_xyz
'x, y, z'
'-x, y+1/2, -z+1/2'
'-x, -y, -z'
'x, -y-1/2, z-1/2'

loop_
_atom_site_type_symbol
_atom_site_label
_atom_site_fract_x
_atom_site_fract_y
_atom_site_fract_z
_atom_site_U_iso_or_equiv
_atom_site_adp_type
_atom_site_calc_flag
_atom_site_refinement_flags_adp
_atom_site_refinement_flags_occupancy
_atom_site_refinement_flags_posn
_atom_site_occupancy
_atom_site_disorder_assembly
_atom_site_disorder_group
Zr Zr1 0.84807(2) 0.87507(4) 0.82637(3) 0.03524(14) Uani d . . . 1 . .
Si Si1 0.66782(8) 0.85938(15) 0.62296(9) 0.0503(3) Uani d . . . 1 . .
H H1S 0.730(3) 0.783(5) 0.608(3) 0.06 Uiso d U . . 1 . .
Si Si2 0.67208(10) 1.0436(3) 0.79764(16) 0.0995(8) Uani d . . . 1 . .
C C1 0.5796(4) 0.7204(7) 0.6046(4) 0.0767(16) Uani d . . . 1 . .
H H1A 0.6019 0.6364 0.6519 0.115 Uiso calc U . R 1 . .
H H1B 0.5572 0.6793 0.5378 0.115 Uiso calc U . R 1 . .
H H1C 0.5333 0.7727 0.6146 0.115 Uiso calc U . R 1 . .
C C2 0.6256(4) 1.0123(8) 0.5272(4) 0.089(2) Uani d . . . 1 . .
H H2A 0.5846 1.0765 0.5401 0.134 Uiso calc U . R 1 . .
H H2B 0.5966 0.9649 0.4623 0.134 Uiso calc U . R 1 . .
H H2C 0.6733 1.0757 0.5289 0.134 Uiso calc U . R 1 . .
C C3A 0.5692(8) 1.006(2) 0.7815(11) 0.100(3) Uani d U P . 0.5 A 1
H H3A 0.5414 1.101 0.7871 0.149 Uiso calc U P R 0.5 A 1
H H3B 0.5702 0.9332 0.8317 0.149 Uiso calc U P R 0.5 A 1
H H3C 0.537 0.9612 0.7163 0.149 Uiso calc U P R 0.5 A 1
C C4A 0.6534(9) 1.2558(18) 0.7191(12) 0.106(3) Uani d U P . 0.5 A 1
H H4A 0.7087 1.3083 0.7391 0.159 Uiso calc U P R 0.5 A 1
H H4B 0.6138 1.3209 0.7338 0.159 Uiso calc U P R 0.5 A 1
H H4C 0.6292 1.2352 0.6485 0.159 Uiso calc U P R 0.5 A 1
C C3B 0.6020(9) 0.8844(18) 0.8452(11) 0.098(3) Uani d U P . 0.5 A 2
H H3D 0.5452 0.9267 0.8318 0.147 Uiso calc U P R 0.5 A 2
H H3E 0.6336 0.8662 0.9158 0.147 Uiso calc U P R 0.5 A 2
H H3F 0.5952 0.7875 0.8098 0.147 Uiso calc U P R 0.5 A 2
C C4B 0.6024(9) 1.186(2) 0.7477(11) 0.105(3) Uani d U P . 0.5 A 2
H H4D 0.6296 1.2662 0.7253 0.158 Uiso calc U P R 0.5 A 2
H H4E 0.5845 1.2278 0.7967 0.158 Uiso calc U P R 0.5 A 2
H H4F 0.5519 1.1464 0.6918 0.158 Uiso calc U P R 0.5 A 2
C C5 0.7614(4) 1.0862(5) 0.9225(4) 0.0620(10) Uani d U . . 1 . .
C C6 0.7451(4) 1.0496(7) 1.0120(4) 0.0778(12) Uani d U . . 1 . .
H H6A 0.722 0.9456 1.0062 0.117 Uiso calc U . R 1 . .
H H6B 0.7035 1.1228 1.0164 0.117 Uiso calc U . R 1 . .
H H6C 0.7991 1.0569 1.0712 0.117 Uiso calc U . R 1 . .
C C7 0.7895(4) 1.2534(5) 0.9339(4) 0.0697(11) Uani d U . . 1 . .
H H7A 0.8394 1.2673 0.9967 0.105 Uiso calc U . R 1 . .
H H7B 0.7422 1.3184 0.9321 0.105 Uiso calc U . R 1 . .
H H7C 0.8047 1.2822 0.8802 0.105 Uiso calc U . R 1 . .
C C8A 0.9604(4) 0.9166(7) 0.7571(5) 0.0520(7) Uani d U P G 0.5 B 1
H H8AA 0.9909 0.8337 0.7385 0.062 Uiso calc U P R 0.5 B 1
C C9A 0.9923(4) 0.9937(8) 0.8488(4) 0.0523(7) Uani d U P G 0.5 B 1
H H9AA 1.0489 0.9741 0.9052 0.063 Uiso calc U P R 0.5 B 1
C C10A 0.9378(4) 1.1207(7) 0.8399(4) 0.0520(7) Uani d U P G 0.5 B 1
H H10A 0.9492 1.204 0.8895 0.062 Uiso calc U P R 0.5 B 1
C C11A 0.8722(4) 1.1221(7) 0.7427(4) 0.0518(7) Uani d U P G 0.5 B 1
H H11A 0.8292 1.2057 0.7128 0.062 Uiso calc U P R 0.5 B 1
C C12A 0.8861(4) 0.9959(8) 0.6916(3) 0.0518(7) Uani d U P G 0.5 B 1
H H12A 0.8552 0.9767 0.6195 0.062 Uiso calc U P R 0.5 B 1
C C8B 0.9881(4) 0.8805(7) 0.8044(4) 0.0522(7) Uani d U P G 0.5 B 2
H H8BA 1.0358 0.8042 0.8321 0.063 Uiso calc U P R 0.5 B 2
C C9B 0.9826(4) 1.0207(8) 0.8493(3) 0.0523(7) Uani d U P G 0.5 B 2
H H9BA 1.0265 1.0605 0.9131 0.063 Uiso calc U P R 0.5 B 2
C C10B 0.9128(4) 1.1058(6) 0.7803(5) 0.0520(7) Uani d U P G 0.5 B 2
H H10B 0.8993 1.2152 0.7878 0.062 Uiso calc U P R 0.5 B 2
C C11B 0.8751(4) 1.0181(8) 0.6929(4) 0.0518(7) Uani d U P G 0.5 B 2
H H11B 0.8299 1.0548 0.629 0.062 Uiso calc U P R 0.5 B 2
C C12B 0.9217(4) 0.8789(7) 0.7078(4) 0.0520(7) Uani d U P G 0.5 B 2
H H12B 0.9142 0.8005 0.6563 0.062 Uiso calc U P R 0.5 B 2
C C13A 0.8692(5) 0.5991(8) 0.7956(4) 0.0595(9) Uani d U P G 0.5 B 3
H H13A 0.8723 0.5577 0.7351 0.071 Uiso calc U P R 0.5 B 3
C C14A 0.9409(4) 0.6375(8) 0.8841(6) 0.0594(9) Uani d U P G 0.5 B 3
H H14A 1.0026 0.6296 0.8957 0.071 Uiso calc U P R 0.5 B 3
C C15A 0.9104(5) 0.6652(8) 0.9571(4) 0.0594(9) Uani d U P G 0.5 B 3
H H15A 0.947 0.6825 1.0285 0.071 Uiso calc U P R 0.5 B 3
C C16A 0.8199(5) 0.6439(8) 0.9138(6) 0.0593(9) Uani d U P G 0.5 B 3
H H16A 0.7822 0.6431 0.9495 0.071 Uiso calc U P R 0.5 B 3
C C17A 0.7945(4) 0.6030(9) 0.8140(5) 0.0594(9) Uani d U P G 0.5 B 3
H H17A 0.7362 0.566 0.7682 0.071 Uiso calc U P R 0.5 B 3
C C13B 0.8979(5) 0.5891(9) 0.8311(6) 0.0595(9) Uani d U P G 0.5 B 4
H H13B 0.9353 0.549 0.8002 0.071 Uiso calc U P R 0.5 B 4
C C14B 0.9266(4) 0.6411(8) 0.9294(5) 0.0595(9) Uani d U P G 0.5 B 4
H H14B 0.9875 0.6398 0.98 0.071 Uiso calc U P R 0.5 B 4
C C15B 0.8532(6) 0.6690(8) 0.9478(4) 0.0593(9) Uani d U P G 0.5 B 4
H H15B 0.8539 0.6877 1.0138 0.071 Uiso calc U P R 0.5 B 4
C C16B 0.7791(4) 0.6342(8) 0.8610(6) 0.0591(9) Uani d U P G 0.5 B 4
H H16B 0.7191 0.6269 0.8556 0.071 Uiso calc U P R 0.5 B 4
C C17B 0.8067(5) 0.5849(8) 0.7888(4) 0.0592(9) Uani d U P G 0.5 B 4
H H17B 0.7691 0.5411 0.7232 0.071 Uiso calc U P R 0.5 B 4
N N1 0.7173(2) 0.9298(4) 0.7394(3) 0.0397(7) Uani d . . . 1 . .
O O1 0.83347(19) 0.9957(3) 0.9272(2) 0.0500(7) Uani d . . . 1 . .

loop_
_atom_site_aniso_label
_atom_site_aniso_U_11
_atom_site_aniso_U_22
_atom_site_aniso_U_33
_atom_site_aniso_U_12
_atom_site_aniso_U_13
_atom_site_aniso_U_23
Zr1 0.0423(2) 0.0320(2) 0.0379(2) 0.00609(15) 0.02326(17) 0.00641(15)
Si1 0.0465(6) 0.0576(8) 0.0463(7) -0.0038(6) 0.0191(5) 0.0037(6)
Si2 0.0483(8) 0.1148(15) 0.1192(15) 0.0209(9) 0.0192(9) -0.0629(13)
C1 0.068(3) 0.078(4) 0.073(4) -0.026(3) 0.019(3) -0.006(3)
C2 0.082(4) 0.112(5) 0.070(4) 0.008(4) 0.029(3) 0.039(4)
C3A 0.072(5) 0.127(7) 0.104(6) 0.014(4) 0.042(4) -0.027(5)
C4A 0.084(5) 0.114(7) 0.104(6) 0.028(5) 0.023(5) -0.022(5)
C3B 0.071(5) 0.132(7) 0.103(6) 0.004(5) 0.047(4) -0.024(5)
C4B 0.080(5) 0.122(7) 0.105(6) 0.026(5) 0.031(4) -0.025(5)
C5 0.090(3) 0.0409(17) 0.081(2) 0.0157(18) 0.062(2) 0.0061(18)
C6 0.102(3) 0.068(2) 0.091(3) 0.014(2) 0.067(2) 0.020(2)
C7 0.099(3) 0.0413(18) 0.084(3) 0.012(2) 0.054(2) 0.0054(19)
C8A 0.0465(15) 0.0690(17) 0.0486(15) -0.0046(13) 0.0279(13) 0.0072(13)
C9A 0.0465(15) 0.0690(17) 0.0489(15) -0.0048(13) 0.0275(13) 0.0071(14)
C10A 0.0467(16) 0.0687(17) 0.0487(15) -0.0051(13) 0.0277(13) 0.0073(14)
C11A 0.0465(16) 0.0685(17) 0.0485(15) -0.0051(13) 0.0279(13) 0.0077(14)
C12A 0.0464(15) 0.0688(17) 0.0483(15) -0.0048(13) 0.0280(13) 0.0075(14)
C8B 0.0466(15) 0.0692(17) 0.0488(15) -0.0043(13) 0.0278(13) 0.0072(14)
C9B 0.0465(15) 0.0690(17) 0.0489(15) -0.0048(13) 0.0275(13) 0.0072(14)
C10B 0.0465(15) 0.0687(17) 0.0486(15) -0.0050(13) 0.0278(13) 0.0075(13)
C11B 0.0465(15) 0.0688(17) 0.0483(15) -0.0048(13) 0.0281(13) 0.0076(13)
C12B 0.0466(16) 0.0691(17) 0.0485(15) -0.0045(13) 0.0280(13) 0.0073(14)
C13A 0.090(2) 0.0362(13) 0.056(2) 0.0180(15) 0.0337(17) 0.0078(14)
C14A 0.090(2) 0.0362(14) 0.056(2) 0.0183(15) 0.0337(17) 0.0079(14)
C15A 0.090(2) 0.0361(13) 0.056(2) 0.0180(15) 0.0338(17) 0.0083(14)
C16A 0.090(2) 0.0359(13) 0.056(2) 0.0172(15) 0.0340(17) 0.0087(14)
C17A 0.090(2) 0.0359(13) 0.056(2) 0.0173(15) 0.0338(17) 0.0083(14)
C13B 0.090(2) 0.0361(13) 0.056(2) 0.0180(15) 0.0338(17) 0.0080(14)
C14B 0.090(2) 0.0362(13) 0.056(2) 0.0179(15) 0.0337(17) 0.0084(14)
C15B 0.090(2) 0.0360(13) 0.056(2) 0.0173(15) 0.0339(17) 0.0087(14)
C16B 0.090(2) 0.0358(14) 0.056(2) 0.0169(15) 0.0342(17) 0.0088(14)
C17B 0.090(2) 0.0359(13) 0.056(2) 0.0173(15) 0.0341(17) 0.0082(14)
N1 0.0405(17) 0.0326(16) 0.0510(19) 0.0022(14) 0.0240(15) 0.0042(15)
O1 0.0549(17) 0.0393(15) 0.0548(17) 0.0054(13) 0.0221(14) -0.0124(13)

loop_
_atom_type_symbol
_atom_type_description
_atom_type_scat_dispersion_real
_atom_type_scat_dispersion_imag
_atom_type_scat_source
C C 0.0033 0.0016 'International Tables Vol C Tables 4.2.6.8 and 6.1.1.4'
H H 0.0000 0.0000 'International Tables Vol C Tables 4.2.6.8 and 6.1.1.4'
N N 0.0061 0.0033 'International Tables Vol C Tables 4.2.6.8 and 6.1.1.4'
O O 0.0106 0.0060 'International Tables Vol C Tables 4.2.6.8 and 6.1.1.4'
Si Si 0.0817 0.0704 'International Tables Vol C Tables 4.2.6.8 and 6.1.1.4'
Zr Zr -2.9673 0.5597 'International Tables Vol C Tables 4.2.6.8 and 6.1.1.4'

loop_
_geom_angle_atom_site_label_1
_geom_angle_atom_site_label_2
_geom_angle_atom_site_label_3
_geom_angle
O1 Zr1 N1 84.77(13)
O1 Zr1 C13A 137.67(16)
N1 Zr1 C13A 107.5(2)
O1 Zr1 C17A 113.9(2)
N1 Zr1 C17A 84.78(16)
C13A Zr1 C17A 32.76(9)
O1 Zr1 C9B 91.73(16)
N1 Zr1 C9B 129.68(17)
O1 Zr1 C10B 89.79(16)
N1 Zr1 C10B 97.11(16)
C9B Zr1 C10B 32.59(8)
O1 Zr1 C14A 116.4(2)
N1 Zr1 C14A 138.08(18)
C13A Zr1 C14A 32.69(8)
C17A Zr1 C14A 53.99(10)
O1 Zr1 C15B 78.53(15)
N1 Zr1 C15B 108.1(2)
O1 Zr1 C8B 121.68(18)
N1 Zr1 C8B 136.32(15)
C9B Zr1 C8B 32.42(8)
C10B Zr1 C8B 53.65(9)
O1 Zr1 C16A 85.08(16)
N1 Zr1 C16A 96.6(2)
C13A Zr1 C16A 53.86(10)
C17A Zr1 C16A 32.40(8)
C14A Zr1 C16A 53.57(9)
O1 Zr1 C11B 118.01(18)
N1 Zr1 C11B 84.30(14)
C9B Zr1 C11B 53.62(9)
C10B Zr1 C11B 32.34(8)
C8B Zr1 C11B 53.29(9)
O1 Zr1 C8A 127.02(16)
N1 Zr1 C8A 119.80(16)
N1 Si1 C1 114.1(2)
N1 Si1 C2 113.3(3)
C1 Si1 C2 108.8(3)
N1 Si1 H1S 105.(2)
C1 Si1 H1S 107.(2)
C2 Si1 H1S 108.(2)
C4B Si2 N1 126.6(6)
N1 Si2 C3A 118.5(5)
C4B Si2 C5 115.4(6)
N1 Si2 C5 105.58(19)
C3A Si2 C5 122.4(5)
N1 Si2 C4A 102.4(5)
C3A Si2 C4A 100.5(7)
C5 Si2 C4A 104.3(4)
C4B Si2 C3B 103.6(7)
N1 Si2 C3B 103.4(4)
C5 Si2 C3B 97.5(5)
Si1 C1 H1A 109.5
Si1 C1 H1B 109.5
H1A C1 H1B 109.5
Si1 C1 H1C 109.5
H1A C1 H1C 109.5
H1B C1 H1C 109.5
Si1 C2 H2A 109.5
Si1 C2 H2B 109.5
H2A C2 H2B 109.5
Si1 C2 H2C 109.5
H2A C2 H2C 109.5
H2B C2 H2C 109.5
Si2 C3A H3A 109.5
Si2 C3A H3B 109.5
H3A C3A H3B 109.5
Si2 C3A H3C 109.5
H3A C3A H3C 109.5
H3B C3A H3C 109.5
Si2 C4A H4A 109.5
Si2 C4A H4B 109.5
H4A C4A H4B 109.5
Si2 C4A H4C 109.5
H4A C4A H4C 109.5
H4B C4A H4C 109.5
Si2 C3B H3D 109.5
Si2 C3B H3E 109.5
H3D C3B H3E 109.5
Si2 C3B H3F 109.5
H3D C3B H3F 109.5
H3E C3B H3F 109.5
Si2 C4B H4D 109.5
Si2 C4B H4E 109.5
H4D C4B H4E 109.5
Si2 C4B H4F 109.5
H4D C4B H4F 109.5
H4E C4B H4F 109.5
O1 C5 C6 108.3(4)
O1 C5 C7 107.2(4)
C6 C5 C7 105.6(4)
O1 C5 Si2 105.2(3)
C6 C5 Si2 117.5(4)
C7 C5 Si2 112.6(4)
C5 C6 H6A 109.5
C5 C6 H6B 109.5
H6A C6 H6B 109.5
C5 C6 H6C 109.5
H6A C6 H6C 109.5
H6B C6 H6C 109.5
C5 C7 H7A 109.5
C5 C7 H7B 109.5
H7A C7 H7B 109.5
C5 C7 H7C 109.5
H7A C7 H7C 109.5
H7B C7 H7C 109.5
C12A C8A C9A 108.0
C12A C8A Zr1 75.2(3)
C9A C8A Zr1 73.9(3)
C12A C8A H8AA 125.5
C9A C8A H8AA 125.5
Zr1 C8A H8AA 125.5
C10A C9A C8A 108.0
C10A C9A Zr1 75.1(2)
C8A C9A Zr1 74.0(3)
C10A C9A H9AA 125.5
C8A C9A H9AA 125.5
Zr1 C9A H9AA 125.5
C9A C10A C11A 108.0
C9A C10A Zr1 73.0(3)
C11A C10A Zr1 74.9(3)
C9A C10A H10A 125.6
C11A C10A H10A 125.6
Zr1 C10A H10A 125.6
C12A C11A C10A 108.0
C12A C11A Zr1 73.5(2)
C10A C11A Zr1 73.5(3)
C12A C11A H11A 125.7
C10A C11A H11A 125.7
Zr1 C11A H11A 125.7
C11A C12A C8A 108.0
C11A C12A Zr1 74.8(2)
C8A C12A Zr1 73.0(3)
C11A C12A H12A 125.6
C8A C12A H12A 125.6
Zr1 C12A H12A 125.6
C12B C8B C9B 108.0
C12B C8B Zr1 74.8(3)
C9B C8B Zr1 72.6(2)
C12B C8B H8BA 125.7
C9B C8B H8BA 125.7
Zr1 C8B H8BA 125.7
C10B C9B C8B 108.0
C10B C9B Zr1 73.9(3)
C8B C9B Zr1 74.9(2)
C10B C9B H9BA 125.6
C8B C9B H9BA 125.6
Zr1 C9B H9BA 125.6
C9B C10B C11B 108.0
C9B C10B Zr1 73.5(3)
C11B C10B Zr1 75.1(3)
C9B C10B H10B 125.6
C11B C10B H10B 125.6
Zr1 C10B H10B 125.6
C12B C11B C10B 108.0
C12B C11B Zr1 74.6(2)
C10B C11B Zr1 72.6(3)
C12B C11B H11B 125.7
C10B C11B H11B 125.7
Zr1 C11B H11B 125.7
C8B C12B C11B 108.0
C8B C12B Zr1 73.1(3)
C11B C12B Zr1 73.4(2)
C8B C12B H12B 125.7
C11B C12B H12B 125.7
Zr1 C12B H12B 125.7
C17A C13A C14A 108.0
C17A C13A Zr1 74.3(3)
C14A C13A Zr1 74.7(3)
C17A C13A H13A 125.5
C14A C13A H13A 125.5
Zr1 C13A H13A 125.5
C15A C14A C13A 108.0
C15A C14A Zr1 75.1(3)
C13A C14A Zr1 72.6(3)
C15A C14A H14A 125.6
C13A C14A H14A 125.6
Zr1 C14A H14A 125.6
C14A C15A C16A 108.0
C14A C15A Zr1 72.6(3)
C16A C15A Zr1 73.7(3)
C14A C15A H15A 125.8
C16A C15A H15A 125.8
Zr1 C15A H15A 125.8
C17A C16A C15A 108.0
C17A C16A Zr1 72.4(3)
C15A C16A Zr1 74.1(3)
C17A C16A H16A 125.7
C15A C16A H16A 125.7
Zr1 C16A H16A 125.7
C13A C17A C16A 108.0
C13A C17A Zr1 73.0(3)
C16A C17A Zr1 75.2(3)
C13A C17A H17A 125.6
C16A C17A H17A 125.6
Zr1 C17A H17A 125.6
C17B C13B C14B 108.0
C17B C13B Zr1 74.2(3)
C14B C13B Zr1 72.0(3)
C17B C13B H13B 125.8
C14B C13B H13B 125.8
Zr1 C13B H13B 125.8
C13B C14B C15B 108.0
C13B C14B Zr1 76.4(3)
C15B C14B Zr1 72.4(3)
C13B C14B H14B 125.6
C15B C14B H14B 125.6
Zr1 C14B H14B 125.6
C16B C15B C14B 108.0
C16B C15B Zr1 75.2(3)
C14B C15B Zr1 75.3(3)
C16B C15B H15B 125.4
C14B C15B H15B 125.4
Zr1 C15B H15B 125.4
C15B C16B C17B 108.0
C15B C16B Zr1 72.6(3)
C17B C16B Zr1 76.4(3)
C15B C16B H16B 125.5
C17B C16B H16B 125.5
Zr1 C16B H16B 125.5
C16B C17B C13B 108.0
C16B C17B Zr1 71.9(3)
C13B C17B Zr1 74.4(3)
C16B C17B H17B 125.8
C13B C17B H17B 125.8
Zr1 C17B H17B 125.8
Si1 N1 Si2 126.7(2)
Si1 N1 Zr1 119.43(17)
Si2 N1 Zr1 113.89(19)
C5 O1 Zr1 130.2(3)

loop_
_geom_bond_atom_site_label_1
_geom_bond_atom_site_label_2
_geom_bond_distance
Zr1 O1 1.946(3)
Zr1 N1 2.123(3)
Zr1 C13A 2.509(7)
Zr1 C17A 2.526(7)
Zr1 C9B 2.528(7)
Zr1 C10B 2.533(7)
Zr1 C14A 2.535(6)
Zr1 C15B 2.537(7)
Zr1 C8B 2.558(6)
Zr1 C16A 2.563(7)
Zr1 C11B 2.565(7)
Zr1 C8A 2.570(6)
Si1 N1 1.706(4)
Si1 C1 1.868(5)
Si1 C2 1.872(6)
Si1 H1S 1.36(5)
Si2 C4B 1.666(15)
Si2 N1 1.710(4)
Si2 C3A 1.709(13)
Si2 C5 1.894(6)
Si2 C4A 2.148(17)
Si2 C3B 2.147(15)
C1 H1A 0.98
C1 H1B 0.98
C1 H1C 0.98
C2 H2A 0.98
C2 H2B 0.98
C2 H2C 0.98
C3A H3A 0.98
C3A H3B 0.98
C3A H3C 0.98
C4A H4A 0.98
C4A H4B 0.98
C4A H4C 0.98
C3B H3D 0.98
C3B H3E 0.98
C3B H3F 0.98
C4B H4D 0.98
C4B H4E 0.98
C4B H4F 0.98
C5 O1 1.443(5)
C5 C6 1.519(7)
C5 C7 1.525(7)
C6 H6A 0.98
C6 H6B 0.98
C6 H6C 0.98
C7 H7A 0.98
C7 H7B 0.98
C7 H7C 0.98
C8A C12A 1.42
C8A C9A 1.42
C8A H8AA 1.0
C9A C10A 1.42
C9A H9AA 1.0
C10A C11A 1.42
C10A H10A 1.0
C11A C12A 1.42
C11A H11A 1.0
C12A H12A 1.0
C8B C12B 1.42
C8B C9B 1.42
C8B H8BA 1.0
C9B C10B 1.42
C9B H9BA 1.0
C10B C11B 1.42
C10B H10B 1.0
C11B C12B 1.42
C11B H11B 1.0
C12B H12B 1.0
C13A C17A 1.42
C13A C14A 1.42
C13A H13A 1.0
C14A C15A 1.42
C14A H14A 1.0
C15A C16A 1.42
C15A H15A 1.0
C16A C17A 1.42
C16A H16A 1.0
C17A H17A 1.0
C13B C17B 1.42
C13B C14B 1.42
C13B H13B 1.0
C14B C15B 1.42
C14B H14B 1.0
C15B C16B 1.42
C15B H15B 1.0
C16B C17B 1.42
C16B H16B 1.0
C17B H17B 1.0
